data_7712027
loop_
_publ_author_name
'Calabrese, Miriam'
'Pizzi, Andrea'
'Daolio, Andrea'
'Frontera, Antonio'
'Resnati, Giuseppe'

_publ_section_title
;
 &#x3c3;-Hole interactions in organometallic catalysts: the case of
 methyltrioxorhenium(VII).
;
_journal_issue 4
_journal_name_full 'Dalton transactions (Cambridge, England : 2003)'
_journal_page_first 1030
_journal_page_last 1035
_journal_paper_doi 10.1039/d2dt03819f
_journal_volume 52
_journal_year 2023
_chemical_formula_moiety 'C7 H9 N O3 Re'
_chemical_formula_sum 'C7 H9 N O3 Re'
_chemical_formula_weight 341.35
_space_group_crystal_system triclinic
_space_group_IT_number 2
_space_group_name_Hall '-P 1'
_space_group_name_H-M_alt 'P -1'
_atom_sites_solution_hydrogens geom
_audit_creation_method SHELXL-2018/3
_audit_update_record
;
2022-12-20 deposited with the CCDC.	2022-12-22 downloaded from the CCDC.
;
_cell_angle_alpha 79.5150(10)
_cell_angle_beta 76.4570(10)
_cell_angle_gamma 77.5250(10)
_cell_formula_units_Z 2
_cell_length_a 6.02510(10)
_cell_length_b 6.7106(2)
_cell_length_c 11.4878(3)
_cell_measurement_reflns_used 6704
_cell_measurement_temperature 296(2)
_cell_measurement_theta_max 30.54
_cell_measurement_theta_min 3.14
_cell_volume 436.655(19)
_computing_structure_refinement 'SHELXL-2018/3 (Sheldrick, 2018)'
_diffrn_ambient_temperature 296(2)
_diffrn_measured_fraction_theta_full 0.997
_diffrn_measured_fraction_theta_max 0.995
_diffrn_measurement_device_type 'Bruker APEX-II CCD'
_diffrn_measurement_method '\f and \w scans'
_diffrn_radiation_type MoK\a
_diffrn_radiation_wavelength 0.71073
_diffrn_reflns_av_R_equivalents 0.0364
_diffrn_reflns_av_unetI/netI 0.0300
_diffrn_reflns_Laue_measured_fraction_full 0.997
_diffrn_reflns_Laue_measured_fraction_max 0.995
_diffrn_reflns_limit_h_max 8
_diffrn_reflns_limit_h_min -8
_diffrn_reflns_limit_k_max 9
_diffrn_reflns_limit_k_min -9
_diffrn_reflns_limit_l_max 16
_diffrn_reflns_limit_l_min -16
_diffrn_reflns_number 9026
_diffrn_reflns_point_group_measured_fraction_full 0.997
_diffrn_reflns_point_group_measured_fraction_max 0.995
_diffrn_reflns_theta_full 25.242
_diffrn_reflns_theta_max 30.565
_diffrn_reflns_theta_min 3.413
_exptl_absorpt_coefficient_mu 13.880
_exptl_absorpt_correction_T_max 0.0330
_exptl_absorpt_correction_T_min 0.0288
_exptl_absorpt_correction_type refdelf
_exptl_absorpt_process_details
;
Parkin S,Moezzi B & Hope H, (1995) J. Appl. Cryst. 28, 53-56
Cubic fit to sin(theta)/lambda - 24 parameters
;
_exptl_crystal_colour white
_exptl_crystal_density_diffrn 2.596
_exptl_crystal_description block
_exptl_crystal_F_000 314
_exptl_crystal_size_max 0.060
_exptl_crystal_size_mid 0.040
_exptl_crystal_size_min 0.020
_refine_diff_density_max 0.980
_refine_diff_density_min -0.852
_refine_diff_density_rms 0.122
_refine_ls_extinction_method none
_refine_ls_goodness_of_fit_ref 1.056
_refine_ls_hydrogen_treatment constr
_refine_ls_matrix_type full
_refine_ls_number_parameters 110
_refine_ls_number_reflns 2684
_refine_ls_number_restraints 0
_refine_ls_restrained_S_all 1.056
_refine_ls_R_factor_all 0.0207
_refine_ls_R_factor_gt 0.0186
_refine_ls_shift/su_max 0.001
_refine_ls_shift/su_mean 0.000
_refine_ls_structure_factor_coef Fsqd
_refine_ls_weighting_details 'w=1/[\s^2^(Fo^2^)+(0.0180P)^2^] where P=(Fo^2^+2Fc^2^)/3'
_refine_ls_weighting_scheme calc
_refine_ls_wR_factor_gt 0.0441
_refine_ls_wR_factor_ref 0.0450
_reflns_Friedel_coverage 0.000
_reflns_number_gt 2524
_reflns_number_total 2684
_reflns_threshold_expression 'I > 2\s(I)'
_cod_data_source_file d2dt03819f2.cif
_cod_data_source_block 3a
_cod_depositor_comments 'Adding full bibliography for 7712027--7712031.cif.'
_cod_database_code 7712027
_shelx_shelxl_version_number 2018/3
_shelx_space_group_comment
;
The symmetry employed for this shelxl refinement is uniquely defined
by the following loop, which should always be used as a source of
symmetry information in preference to the above space-group names.
They are only intended as comments.
;
_exptl_absorpt_factor_mur 3.470
_exptl_absorpt_correction_t_ave 0.0307
_exptl_absorpt_rmerge_before 0.0196
_exptl_absorpt_rmerge_after 0.0218

loop_
_space_group_symop_operation_xyz
'x, y, z'
'-x, -y, -z'

loop_
_atom_site_label
_atom_site_type_symbol
_atom_site_fract_x
_atom_site_fract_y
_atom_site_fract_z
_atom_site_U_iso_or_equiv
_atom_site_adp_type
_atom_site_occupancy
_atom_site_site_symmetry_order
_atom_site_calc_flag
_atom_site_refinement_flags_posn
_atom_site_refinement_flags_adp
_atom_site_refinement_flags_occupancy
_atom_site_disorder_assembly
_atom_site_disorder_group
Re1 Re 0.26720(2) 0.79023(2) 0.67152(2) 0.03199(5) Uani 1 1 d . . . . .
N1 N 0.3880(5) 1.0219(4) 0.7768(2) 0.0354(5) Uani 1 1 d . . . . .
C3 C 0.5137(5) 1.3032(4) 0.8915(2) 0.0333(5) Uani 1 1 d . . . . .
C6 C 0.5895(5) 1.4542(5) 0.9491(3) 0.0399(6) Uani 1 1 d . . . . .
H6A H 0.632948 1.565813 0.887057 0.048 Uiso 1 1 calc R U . . .
H6B H 0.727087 1.385526 0.980189 0.048 Uiso 1 1 calc R U . . .
C2 C 0.6571(5) 1.2277(5) 0.7885(3) 0.0377(6) Uani 1 1 d . . . . .
H2 H 0.798214 1.271061 0.756152 0.045 Uiso 1 1 calc R U . . .
C1 C 0.5901(5) 1.0894(5) 0.7349(3) 0.0401(6) Uani 1 1 d . . . . .
H1 H 0.688788 1.040640 0.666714 0.048 Uiso 1 1 calc R U . . .
C5 C 0.2507(6) 1.0944(5) 0.8752(3) 0.0413(7) Uani 1 1 d . . . . .
H5 H 0.109890 1.049569 0.905401 0.050 Uiso 1 1 calc R U . . .
C4 C 0.3066(6) 1.2316(5) 0.9341(3) 0.0413(7) Uani 1 1 d . . . . .
H4 H 0.205294 1.276337 1.002651 0.050 Uiso 1 1 calc R U . . .
O1 O 0.5567(4) 0.6896(4) 0.6488(2) 0.0494(6) Uani 1 1 d . . . . .
O2 O 0.0980(4) 0.7357(4) 0.8104(2) 0.0508(6) Uani 1 1 d . . . . .
O3 O 0.1788(5) 1.0121(4) 0.5831(2) 0.0558(6) Uani 1 1 d . . . . .
C7 C 0.1675(7) 0.5858(6) 0.5854(4) 0.0538(9) Uani 1 1 d . . . . .
H7A H 0.005213 0.626541 0.583890 0.081 Uiso 1 1 calc R U . . .
H7B H 0.195556 0.449182 0.628471 0.081 Uiso 1 1 calc R U . . .
H7C H 0.255830 0.587661 0.504053 0.081 Uiso 1 1 calc R U . . .

loop_
_atom_site_aniso_label
_atom_site_aniso_U_11
_atom_site_aniso_U_22
_atom_site_aniso_U_33
_atom_site_aniso_U_23
_atom_site_aniso_U_13
_atom_site_aniso_U_12
Re1 0.03297(7) 0.03467(7) 0.02839(6) -0.00847(4) -0.00411(4) -0.00511(5)
N1 0.0387(13) 0.0387(12) 0.0307(11) -0.0122(9) -0.0041(10) -0.0079(10)
C3 0.0380(14) 0.0350(13) 0.0293(12) -0.0077(10) -0.0093(11) -0.0065(11)
C6 0.0401(16) 0.0463(16) 0.0382(14) -0.0179(12) -0.0076(12) -0.0089(13)
C2 0.0342(15) 0.0440(15) 0.0359(14) -0.0132(11) -0.0007(12) -0.0096(12)
C1 0.0419(16) 0.0449(16) 0.0340(13) -0.0163(11) -0.0012(12) -0.0070(13)
C5 0.0423(17) 0.0501(17) 0.0352(14) -0.0163(12) 0.0005(12) -0.0166(13)
C4 0.0441(17) 0.0492(17) 0.0323(13) -0.0174(12) 0.0013(12) -0.0119(13)
O1 0.0356(12) 0.0540(14) 0.0625(14) -0.0283(11) -0.0045(10) -0.0054(10)
O2 0.0543(15) 0.0610(14) 0.0394(11) -0.0128(10) 0.0039(10) -0.0248(12)
O3 0.0760(18) 0.0440(13) 0.0516(14) -0.0023(10) -0.0292(13) -0.0060(12)
C7 0.053(2) 0.057(2) 0.060(2) -0.0264(17) -0.0100(17) -0.0144(17)

loop_
_atom_type_symbol
_atom_type_description
_atom_type_scat_dispersion_real
_atom_type_scat_dispersion_imag
_atom_type_scat_source
C C 0.0033 0.0016 'International Tables Vol C Tables 4.2.6.8 and 6.1.1.4'
H H 0.0000 0.0000 'International Tables Vol C Tables 4.2.6.8 and 6.1.1.4'
N N 0.0061 0.0033 'International Tables Vol C Tables 4.2.6.8 and 6.1.1.4'
O O 0.0106 0.0060 'International Tables Vol C Tables 4.2.6.8 and 6.1.1.4'
Re Re -1.0185 7.2310 'International Tables Vol C Tables 4.2.6.8 and 6.1.1.4'

loop_
_geom_angle_atom_site_label_1
_geom_angle_atom_site_label_2
_geom_angle_atom_site_label_3
_geom_angle
_geom_angle_site_symmetry_1
_geom_angle_site_symmetry_3
_geom_angle_publ_flag
O3 Re1 O2 118.09(13) . . ?
O3 Re1 O1 117.92(14) . . ?
O2 Re1 O1 118.83(13) . . ?
O3 Re1 C7 98.12(15) . . ?
O2 Re1 C7 97.05(14) . . ?
O1 Re1 C7 97.65(14) . . ?
O3 Re1 N1 83.52(11) . . ?
O2 Re1 N1 82.09(10) . . ?
O1 Re1 N1 81.59(10) . . ?
C7 Re1 N1 178.36(12) . . ?
C5 N1 C1 117.1(3) . . ?
C5 N1 Re1 121.4(2) . . ?
C1 N1 Re1 121.40(18) . . ?
C4 C3 C2 116.5(3) . . ?
C4 C3 C6 124.0(3) . . ?
C2 C3 C6 119.5(3) . . ?
C3 C6 C6 115.4(3) . 2_687 ?
C3 C6 H6A 108.4 . . ?
C6 C6 H6A 108.4 2_687 . ?
C3 C6 H6B 108.4 . . ?
C6 C6 H6B 108.4 2_687 . ?
H6A C6 H6B 107.5 . . ?
C1 C2 C3 120.1(3) . . ?
C1 C2 H2 119.9 . . ?
C3 C2 H2 119.9 . . ?
N1 C1 C2 122.7(3) . . ?
N1 C1 H1 118.6 . . ?
C2 C1 H1 118.6 . . ?
N1 C5 C4 123.4(3) . . ?
N1 C5 H5 118.3 . . ?
C4 C5 H5 118.3 . . ?
C5 C4 C3 120.0(3) . . ?
C5 C4 H4 120.0 . . ?
C3 C4 H4 120.0 . . ?
Re1 C7 H7A 109.5 . . ?
Re1 C7 H7B 109.5 . . ?
H7A C7 H7B 109.5 . . ?
Re1 C7 H7C 109.5 . . ?
H7A C7 H7C 109.5 . . ?
H7B C7 H7C 109.5 . . ?

loop_
_geom_bond_atom_site_label_1
_geom_bond_atom_site_label_2
_geom_bond_distance
_geom_bond_site_symmetry_2
_geom_bond_publ_flag
Re1 O3 1.701(2) . ?
Re1 O2 1.704(2) . ?
Re1 O1 1.705(2) . ?
Re1 C7 2.086(3) . ?
Re1 N1 2.449(2) . ?
N1 C5 1.337(3) . ?
N1 C1 1.343(4) . ?
C3 C4 1.384(4) . ?
C3 C2 1.398(4) . ?
C3 C6 1.503(4) . ?
C6 C6 1.514(6) 2_687 ?
C6 H6A 0.9700 . ?
C6 H6B 0.9700 . ?
C2 C1 1.374(4) . ?
C2 H2 0.9300 . ?
C1 H1 0.9300 . ?
C5 C4 1.373(4) . ?
C5 H5 0.9300 . ?
C4 H4 0.9300 . ?
C7 H7A 0.9600 . ?
C7 H7B 0.9600 . ?
C7 H7C 0.9600 . ?

loop_
_geom_torsion_atom_site_label_1
_geom_torsion_atom_site_label_2
_geom_torsion_atom_site_label_3
_geom_torsion_atom_site_label_4
_geom_torsion
_geom_torsion_site_symmetry_1
_geom_torsion_site_symmetry_2
_geom_torsion_site_symmetry_3
_geom_torsion_site_symmetry_4
_geom_torsion_publ_flag
C4 C3 C6 C6 -6.9(6) . . . 2_687 ?
C2 C3 C6 C6 173.1(3) . . . 2_687 ?
C4 C3 C2 C1 -0.1(5) . . . . ?
C6 C3 C2 C1 180.0(3) . . . . ?
C5 N1 C1 C2 -0.3(5) . . . . ?
Re1 N1 C1 C2 176.6(2) . . . . ?
C3 C2 C1 N1 0.4(5) . . . . ?
C1 N1 C5 C4 -0.2(5) . . . . ?
Re1 N1 C5 C4 -177.0(3) . . . . ?
N1 C5 C4 C3 0.5(5) . . . . ?
C2 C3 C4 C5 -0.4(5) . . . . ?
C6 C3 C4 C5 179.6(3) . . . . ?
